data_4075029
loop_
_publ_author_name
'Petrukhina, Marina A.'
'Filatov, Alexander S.'
'Sevryugina, Yulia'
'Andreini, Kristian W.'
'Takamizawa, Satoshi'

_publ_section_title
;
 Paracyclophanes as Versatile\p-Donor Ligands Directing Formation of
 Extended Organometallic Networks
;
_journal_issue 9
_journal_name_full Organometallics
_journal_page_first 2135
_journal_paper_doi 10.1021/om051100m
_journal_volume 25
_journal_year 2006
_chemical_formula_moiety
;
 [Rh2 (O2C CF3)4] (C24 H24)2
;
_chemical_formula_sum 'C56 H48 F12 O8 Rh2'
_chemical_formula_weight 1282.76
_chemical_melting_point ?
_chemical_name_systematic
; 
 bis(eta1-[2.2.2]paracyclophane)-
 tetrakis(mu2-trifluoroacetato-O,O')-dirhodium(II,II)
;
_space_group_IT_number 61
_symmetry_cell_setting orthorhombic
_symmetry_space_group_name_Hall '-P 2ac 2ab'
_symmetry_space_group_name_H-M 'P b c a'
_atom_sites_solution_hydrogens geom
_atom_sites_solution_primary direct
_atom_sites_solution_secondary difmap
_audit_creation_method SHELXL-97
_cell_angle_alpha 90.00
_cell_angle_beta 90.00
_cell_angle_gamma 90.00
_cell_formula_units_Z 4
_cell_length_a 16.2821(10)
_cell_length_b 12.3917(8)
_cell_length_c 27.1720(17)
_cell_measurement_reflns_used 8862
_cell_measurement_temperature 173(2)
_cell_measurement_theta_max 28.19
_cell_measurement_theta_min 2.20
_cell_volume 5482.3(6)
_computing_cell_refinement 'SMART, SAINT'
_computing_data_collection SMART
_computing_data_reduction SAINT
_computing_molecular_graphics 'SHELXP-01 (Sheldrick, 2001)'
_computing_publication_material 'SHELXCIF-01 (Sheldrick, 2001)'
_computing_structure_refinement 'SHELXL-01 (Sheldrick, 2001)'
_computing_structure_solution 'SHELXS-01 (Sheldrick, 2001)'
_diffrn_ambient_temperature 173(2)
_diffrn_measured_fraction_theta_full 0.965
_diffrn_measured_fraction_theta_max 0.965
_diffrn_measurement_device_type 'Bruker SMART APEX CCD'
_diffrn_measurement_method '0.3 deg wide \w exposures'
_diffrn_radiation_monochromator graphite
_diffrn_radiation_source 'fine-focus sealed tube'
_diffrn_radiation_type MoK\a
_diffrn_radiation_wavelength 0.71073
_diffrn_reflns_av_R_equivalents 0.0279
_diffrn_reflns_av_sigmaI/netI 0.0190
_diffrn_reflns_limit_h_max 21
_diffrn_reflns_limit_h_min -21
_diffrn_reflns_limit_k_max 16
_diffrn_reflns_limit_k_min -16
_diffrn_reflns_limit_l_max 36
_diffrn_reflns_limit_l_min -36
_diffrn_reflns_number 44988
_diffrn_reflns_theta_full 28.30
_diffrn_reflns_theta_max 28.30
_diffrn_reflns_theta_min 1.95
_diffrn_standards_decay_% 0
_diffrn_standards_interval_count na
_diffrn_standards_interval_time na
_diffrn_standards_number 'none (area detector data)'
_exptl_absorpt_coefficient_mu 0.695
_exptl_absorpt_correction_T_max 0.8909
_exptl_absorpt_correction_T_min 0.7829
_exptl_absorpt_correction_type 'multi-scan (SADABS)'
_exptl_crystal_colour dark-green
_exptl_crystal_density_diffrn 1.554
_exptl_crystal_density_meas ?
_exptl_crystal_density_method none
_exptl_crystal_description block
_exptl_crystal_F_000 2584
_exptl_crystal_size_max 0.37
_exptl_crystal_size_mid 0.23
_exptl_crystal_size_min 0.17
_refine_diff_density_max 0.893
_refine_diff_density_min -0.585
_refine_diff_density_rms 0.093
_refine_ls_extinction_coef noref
_refine_ls_extinction_method none
_refine_ls_goodness_of_fit_ref 1.030
_refine_ls_hydrogen_treatment noref
_refine_ls_matrix_type full
_refine_ls_number_parameters 346
_refine_ls_number_reflns 6591
_refine_ls_number_restraints 36
_refine_ls_restrained_S_all 1.058
_refine_ls_R_factor_all 0.0601
_refine_ls_R_factor_gt 0.0503
_refine_ls_shift/su_max 0.003
_refine_ls_shift/su_mean 0.000
_refine_ls_structure_factor_coef Fsqd
_refine_ls_weighting_details 'calc w=1/[\s^2^(Fo^2^)+(0.0713P)^2^+8.6775P] where P=(Fo^2^+2Fc^2^)/3'
_refine_ls_weighting_scheme calc
_refine_ls_wR_factor_gt 0.1316
_refine_ls_wR_factor_ref 0.1413
_reflns_number_gt 5415
_reflns_number_total 6591
_reflns_threshold_expression >2sigma(I)
_cod_data_source_file om051100msi20051229_125254.cif
_cod_data_source_block '[Rh2(O2CCF3)4(C24H24)2]_(2)'
_cod_depositor_comments
;
The following automatic conversions were performed:

'_chemical_melting_point' value 'not measured' was changed to '?' -
the value is undefined or not given.

Automatic conversion script
Id: cif_fix_values 1715 2011-07-08 13:25:40Z adriana 

The following automatic conversions were performed:

'_exptl_crystal_density_meas' value 'not measured' was changed to '?'
- the value is perceived as not measured.

Automatic conversion script
Id: cif_fix_values 3008 2015-01-20 13:52:24Z robertas 
;
_cod_database_code 4075029

loop_
_symmetry_equiv_pos_as_xyz
'x, y, z'
'-x+1/2, -y, z+1/2'
'-x, y+1/2, -z+1/2'
'x+1/2, -y+1/2, -z'
'-x, -y, -z'
'x-1/2, y, -z-1/2'
'x, -y-1/2, z-1/2'
'-x-1/2, y-1/2, z'

loop_
_atom_site_label
_atom_site_type_symbol
_atom_site_fract_x
_atom_site_fract_y
_atom_site_fract_z
_atom_site_U_iso_or_equiv
_atom_site_adp_type
_atom_site_occupancy
_atom_site_symmetry_multiplicity
_atom_site_calc_flag
_atom_site_refinement_flags
_atom_site_disorder_assembly
_atom_site_disorder_group
Rh1 Rh 0.021183(17) 0.03968(2) 0.461258(8) 0.04020(11) Uani 1 1 d . . .
O1 O -0.09912(17) 0.0436(2) 0.44132(9) 0.0508(6) Uani 1 1 d . A .
O2 O 0.00811(18) 0.18622(19) 0.49421(9) 0.0520(6) Uani 1 1 d . B .
O3 O 0.13886(16) 0.0297(2) 0.48625(9) 0.0559(6) Uani 1 1 d . . .
O4 O 0.03202(16) -0.1122(2) 0.43364(8) 0.0502(6) Uani 1 1 d . . .
C1 C -0.1508(2) 0.0101(3) 0.47184(13) 0.0526(8) Uani 1 1 d . . .
C2 C -0.0158(2) 0.1879(3) 0.53780(12) 0.0475(8) Uani 1 1 d . . .
C3 C -0.2399(3) 0.0197(5) 0.45607(17) 0.0823(15) Uani 1 1 d D A 1
F1 F -0.2711(6) 0.1123(9) 0.4805(4) 0.108(3) Uiso 0.40 1 d PD A 1
F2 F -0.2521(4) 0.0324(8) 0.4101(2) 0.0623(17) Uiso 0.40 1 d PD A 1
F3 F -0.2885(8) -0.0587(11) 0.4696(5) 0.136(4) Uiso 0.40 1 d PD A 1
F1X F -0.2892(5) 0.0510(8) 0.4912(3) 0.0700(18) Uiso 0.40 1 d PD A 2
F2X F -0.2522(5) 0.0771(8) 0.4160(3) 0.081(2) Uiso 0.40 1 d PD A 2
F3X F -0.2655(5) -0.0915(6) 0.4465(3) 0.084(2) Uiso 0.40 1 d PD A 2
F1Y F -0.2535(13) 0.1338(11) 0.4474(9) 0.116(6) Uiso 0.20 1 d PD A 3
F2Y F -0.2602(11) -0.0293(16) 0.4187(6) 0.089(5) Uiso 0.20 1 d PD A 3
F3Y F -0.2947(6) 0.0010(12) 0.4922(4) 0.050(3) Uiso 0.20 1 d PD A 3
C4 C -0.0255(3) 0.3030(3) 0.55943(15) 0.0652(11) Uani 1 1 d D B 1
F4 F 0.0495(4) 0.3506(6) 0.5606(3) 0.0645(17) Uiso 0.40 1 d PD B 1
F5 F -0.0747(6) 0.3622(6) 0.5324(2) 0.0607(15) Uiso 0.40 1 d PD B 1
F6 F -0.0556(5) 0.2999(5) 0.6057(2) 0.0448(13) Uiso 0.40 1 d PD B 1
F4X F 0.0500(6) 0.3299(10) 0.5801(5) 0.085(3) Uiso 0.30 1 d PD B 2
F5X F -0.0350(8) 0.3797(7) 0.5268(3) 0.066(2) Uiso 0.30 1 d PD B 2
F6X F -0.0808(7) 0.3076(9) 0.5953(4) 0.082(4) Uiso 0.30 1 d PD B 2
F4Y F 0.0205(7) 0.3754(9) 0.5392(4) 0.082(3) Uiso 0.30 1 d PD B 3
F5Y F -0.1052(7) 0.3350(10) 0.5419(4) 0.084(3) Uiso 0.30 1 d PD B 3
F6Y F -0.0235(6) 0.3097(8) 0.6064(3) 0.063(3) Uiso 0.30 1 d PD B 3
C5 C 0.1340(6) 0.1015(6) 0.3814(3) 0.0422(16) Uiso 0.50 1 d P C 1
C6 C 0.0507(6) 0.1005(6) 0.3727(3) 0.0407(17) Uiso 0.50 1 d P C 1
H6 H 0.0219 0.0380 0.3622 0.049 Uiso 0.50 1 calc PR C 1
C7 C 0.0123(5) 0.2002(8) 0.3810(3) 0.0420(19) Uiso 0.50 1 d P C 1
H7 H -0.0452 0.2037 0.3751 0.050 Uiso 0.50 1 calc PR C 1
C8 C 0.0503(6) 0.2946(5) 0.3969(2) 0.0344(13) Uiso 0.50 1 d P C 1
C9 C 0.1331(6) 0.2915(7) 0.4074(3) 0.0484(19) Uiso 0.50 1 d P C 1
H9 H 0.1615 0.3525 0.4201 0.058 Uiso 0.50 1 calc PR C 1
C10 C 0.1725(6) 0.1947(11) 0.3983(4) 0.061(3) Uiso 0.50 1 d P C 1
H10 H 0.2301 0.1916 0.4039 0.073 Uiso 0.50 1 calc PR C 1
C11 C 0.1884(6) 0.0029(8) 0.3681(4) 0.070(2) Uiso 0.50 1 d P C 1
H11A H 0.2093 -0.0301 0.3988 0.084 Uiso 0.50 1 calc PR C 1
H11B H 0.1542 -0.0516 0.3511 0.084 Uiso 0.50 1 calc PR C 1
C12 C 0.2616(6) 0.0321(7) 0.3351(4) 0.062(2) Uiso 0.50 1 d P C 1
H12A H 0.3041 0.0672 0.3556 0.074 Uiso 0.50 1 calc PR C 1
H12B H 0.2855 -0.0356 0.3220 0.074 Uiso 0.50 1 calc PR C 1
C13 C 0.2428(5) 0.1038(7) 0.2933(3) 0.042(2) Uiso 0.50 1 d P C 1
C14 C 0.1779(6) 0.0735(8) 0.2599(4) 0.050(2) Uiso 0.50 1 d P C 1
H14 H 0.1487 0.0081 0.2649 0.060 Uiso 0.50 1 calc PR C 1
C15 C 0.1573(6) 0.1417(7) 0.2192(3) 0.051(2) Uiso 0.50 1 d P C 1
H15 H 0.1144 0.1209 0.1976 0.062 Uiso 0.50 1 calc PR C 1
C16 C 0.1986(6) 0.2367(8) 0.2110(3) 0.049(3) Uiso 0.50 1 d P C 1
C17 C 0.2572(7) 0.2656(9) 0.2440(4) 0.061(3) Uiso 0.50 1 d P C 1
H17 H 0.2832 0.3336 0.2399 0.073 Uiso 0.50 1 calc PR C 1
C18 C 0.2814(7) 0.2013(10) 0.2834(4) 0.064(3) Uiso 0.50 1 d P C 1
H18 H 0.3251 0.2246 0.3040 0.077 Uiso 0.50 1 calc PR C 1
C19 C 0.1751(8) 0.3118(11) 0.1690(5) 0.088(3) Uiso 0.50 1 d P C 1
H19A H 0.2166 0.3702 0.1680 0.106 Uiso 0.50 1 calc PR C 1
H19B H 0.1808 0.2704 0.1380 0.106 Uiso 0.50 1 calc PR C 1
C20 C 0.1008(6) 0.3589(7) 0.1683(3) 0.0544(19) Uiso 0.50 1 d P C 1
H20A H 0.0646 0.3130 0.1478 0.065 Uiso 0.50 1 calc PR C 1
H20B H 0.1069 0.4285 0.1507 0.065 Uiso 0.50 1 calc PR C 1
C21 C 0.0545(7) 0.3824(8) 0.2169(4) 0.048(3) Uiso 0.50 1 d P C 1
C22 C 0.0807(6) 0.4735(8) 0.2417(4) 0.046(3) Uiso 0.50 1 d P C 1
H22 H 0.1206 0.5208 0.2281 0.055 Uiso 0.50 1 calc PR C 1
C23 C 0.0463(7) 0.4922(8) 0.2868(4) 0.052(3) Uiso 0.50 1 d P C 1
H23 H 0.0619 0.5551 0.3045 0.063 Uiso 0.50 1 calc PR C 1
C24 C -0.0117(6) 0.4211(9) 0.3082(3) 0.048(2) Uiso 0.50 1 d P C 1
C25 C -0.0375(6) 0.3323(9) 0.2814(4) 0.057(3) Uiso 0.50 1 d P C 1
H25 H -0.0773 0.2844 0.2946 0.068 Uiso 0.50 1 calc PR C 1
C26 C -0.0050(6) 0.3139(8) 0.2355(4) 0.055(2) Uiso 0.50 1 d P C 1
H26 H -0.0234 0.2542 0.2165 0.066 Uiso 0.50 1 calc PR C 1
C27 C -0.0496(6) 0.4319(8) 0.3603(3) 0.0581(19) Uiso 0.50 1 d P C 1
H27A H -0.0617 0.5091 0.3661 0.070 Uiso 0.50 1 calc PR C 1
H27B H -0.1027 0.3929 0.3604 0.070 Uiso 0.50 1 calc PR C 1
C28 C -0.0037(6) 0.3948(7) 0.3993(3) 0.0580(18) Uiso 0.50 1 d P C 1
H28A H -0.0426 0.3832 0.4268 0.070 Uiso 0.50 1 calc PR C 1
H28B H 0.0325 0.4551 0.4093 0.070 Uiso 0.50 1 calc PR C 1
C5X C 0.1601(5) 0.1267(7) 0.3881(3) 0.0385(15) Uiso 0.50 1 d P C 2
C6X C 0.0808(6) 0.0971(5) 0.3763(2) 0.0370(15) Uiso 0.50 1 d P C 2
H6X H 0.0724 0.0241 0.3669 0.044 Uiso 0.50 1 calc PR C 2
C7X C 0.0102(6) 0.1652(9) 0.3768(4) 0.054(2) Uiso 0.50 1 d P C 2
H7X H -0.0428 0.1388 0.3685 0.064 Uiso 0.50 1 calc PR C 2
C8X C 0.0231(5) 0.2730(7) 0.3901(3) 0.0438(17) Uiso 0.50 1 d P C 2
C9X C 0.1017(7) 0.3005(7) 0.4030(3) 0.0502(19) Uiso 0.50 1 d P C 2
H9X H 0.1106 0.3734 0.4124 0.060 Uiso 0.50 1 calc PR C 2
C10X C 0.1704(6) 0.2322(10) 0.4038(4) 0.059(3) Uiso 0.50 1 d P C 2
H10X H 0.2223 0.2575 0.4148 0.071 Uiso 0.50 1 calc PR C 2
C11X C 0.2271(5) 0.0456(6) 0.3808(3) 0.0543(17) Uiso 0.50 1 d P C 2
H11C H 0.2184 -0.0151 0.4039 0.065 Uiso 0.50 1 calc PR C 2
H11D H 0.2803 0.0795 0.3892 0.065 Uiso 0.50 1 calc PR C 2
C12X C 0.2320(5) 0.0011(7) 0.3290(3) 0.0514(17) Uiso 0.50 1 d P C 2
H12C H 0.1879 -0.0530 0.3247 0.062 Uiso 0.50 1 calc PR C 2
H12D H 0.2851 -0.0368 0.3251 0.062 Uiso 0.50 1 calc PR C 2
C13X C 0.2244(6) 0.0859(7) 0.2875(3) 0.044(2) Uiso 0.50 1 d P C 2
C14X C 0.1811(7) 0.0748(9) 0.2458(4) 0.056(3) Uiso 0.50 1 d P C 2
H14X H 0.1514 0.0098 0.2406 0.067 Uiso 0.50 1 calc PR C 2
C15X C 0.1782(6) 0.1522(8) 0.2108(4) 0.056(2) Uiso 0.50 1 d P C 2
H15X H 0.1485 0.1391 0.1813 0.067 Uiso 0.50 1 calc PR C 2
C16X C 0.2178(6) 0.2512(7) 0.2171(3) 0.045(2) Uiso 0.50 1 d P C 2
C17X C 0.2649(5) 0.2636(7) 0.2581(4) 0.044(2) Uiso 0.50 1 d P C 2
H17X H 0.2947 0.3288 0.2626 0.053 Uiso 0.50 1 calc PR C 2
C18X C 0.2704(6) 0.1832(8) 0.2935(3) 0.046(2) Uiso 0.50 1 d P C 2
H18X H 0.3045 0.1927 0.3215 0.055 Uiso 0.50 1 calc PR C 2
C19X C 0.2038(5) 0.3381(7) 0.1791(3) 0.0518(17) Uiso 0.50 1 d P C 2
H19C H 0.2438 0.3962 0.1863 0.062 Uiso 0.50 1 calc PR C 2
H19D H 0.2199 0.3068 0.1470 0.062 Uiso 0.50 1 calc PR C 2
C20X C 0.1277(7) 0.3890(9) 0.1716(4) 0.071(3) Uiso 0.50 1 d P C 2
H20C H 0.0980 0.3494 0.1454 0.085 Uiso 0.50 1 calc PR C 2
H20D H 0.1381 0.4628 0.1592 0.085 Uiso 0.50 1 calc PR C 2
C21X C 0.0729(6) 0.3970(8) 0.2151(3) 0.046(3) Uiso 0.50 1 d P C 2
C22X C 0.0710(7) 0.4826(9) 0.2525(5) 0.054(3) Uiso 0.50 1 d P C 2
H22X H 0.1048 0.5439 0.2470 0.065 Uiso 0.50 1 calc PR C 2
C23X C 0.0257(6) 0.4817(8) 0.2939(3) 0.046(2) Uiso 0.50 1 d P C 2
H23X H 0.0302 0.5400 0.3165 0.055 Uiso 0.50 1 calc PR C 2
C24X C -0.0275(6) 0.3977(9) 0.3043(4) 0.050(3) Uiso 0.50 1 d P C 2
C25X C -0.0300(6) 0.3153(8) 0.2692(4) 0.051(2) Uiso 0.50 1 d P C 2
H25X H -0.0664 0.2566 0.2747 0.061 Uiso 0.50 1 calc PR C 2
C26X C 0.0174(6) 0.3141(7) 0.2268(3) 0.046(2) Uiso 0.50 1 d P C 2
H26X H 0.0121 0.2549 0.2048 0.055 Uiso 0.50 1 calc PR C 2
C27X C -0.0743(6) 0.3985(9) 0.3504(4) 0.068(2) Uiso 0.50 1 d P C 2
H27C H -0.0870 0.4749 0.3579 0.081 Uiso 0.50 1 calc PR C 2
H27D H -0.1274 0.3625 0.3435 0.081 Uiso 0.50 1 calc PR C 2
C28X C -0.0447(8) 0.3550(11) 0.3913(5) 0.092(3) Uiso 0.50 1 d P C 2
H28C H -0.0916 0.3212 0.4087 0.111 Uiso 0.50 1 calc PR C 2
H28D H -0.0255 0.4153 0.4123 0.111 Uiso 0.50 1 calc PR C 2

loop_
_atom_site_aniso_label
_atom_site_aniso_U_11
_atom_site_aniso_U_22
_atom_site_aniso_U_33
_atom_site_aniso_U_23
_atom_site_aniso_U_13
_atom_site_aniso_U_12
Rh1 0.05424(19) 0.04072(17) 0.02564(15) -0.00091(9) 0.00400(9) -0.00659(10)
O1 0.0579(14) 0.0608(15) 0.0336(12) -0.0007(10) 0.0000(11) -0.0039(11)
O2 0.0816(17) 0.0411(12) 0.0333(12) -0.0012(10) 0.0061(11) -0.0083(12)
O3 0.0547(14) 0.0740(18) 0.0391(13) 0.0039(11) 0.0051(11) -0.0100(13)
O4 0.0749(16) 0.0432(12) 0.0326(11) -0.0042(10) 0.0070(10) -0.0011(11)
C1 0.055(2) 0.062(2) 0.0402(17) -0.0077(16) -0.0001(15) -0.0045(18)
C2 0.061(2) 0.0455(19) 0.0359(17) -0.0030(13) 0.0001(14) -0.0027(15)
C3 0.067(3) 0.123(5) 0.057(3) 0.002(3) 0.000(2) -0.002(3)
C4 0.101(3) 0.052(2) 0.043(2) -0.0021(17) 0.008(2) 0.010(2)

loop_
_atom_type_symbol
_atom_type_description
_atom_type_scat_dispersion_real
_atom_type_scat_dispersion_imag
_atom_type_scat_source
C C 0.0033 0.0016 'International Tables Vol C Tables 4.2.6.8 and 6.1.1.4'
H H 0.0000 0.0000 'International Tables Vol C Tables 4.2.6.8 and 6.1.1.4'
O O 0.0106 0.0060 'International Tables Vol C Tables 4.2.6.8 and 6.1.1.4'
F F 0.0171 0.0103 'International Tables Vol C Tables 4.2.6.8 and 6.1.1.4'
Rh Rh -1.1178 0.9187 'International Tables Vol C Tables 4.2.6.8 and 6.1.1.4'

loop_
_geom_angle_atom_site_label_1
_geom_angle_atom_site_label_2
_geom_angle_atom_site_label_3
_geom_angle
_geom_angle_site_symmetry_1
_geom_angle_site_symmetry_3
_geom_angle_publ_flag
O1 Rh1 O4 90.43(10) . . y
O1 Rh1 O2 89.72(11) . . y
O4 Rh1 O2 175.39(9) . . y
O1 Rh1 O3 175.43(10) . . y
O4 Rh1 O3 89.14(11) . . y
O2 Rh1 O3 90.35(11) . . y
O1 Rh1 Rh1 88.11(7) . 5_556 y
O4 Rh1 Rh1 88.27(7) . 5_556 y
O2 Rh1 Rh1 87.14(7) . 5_556 y
O3 Rh1 Rh1 87.33(7) . 5_556 y
O1 Rh1 C6 85.6(2) . . y
O4 Rh1 C6 84.81(18) . . y
O2 Rh1 C6 99.79(18) . . y
O3 Rh1 C6 98.9(2) . . y
Rh1 Rh1 C6 170.62(19) 5_556 . y
O1 Rh1 C6X 96.7(2) . . n
O4 Rh1 C6X 83.88(16) . . n
O2 Rh1 C6X 100.67(17) . . n
O3 Rh1 C6X 87.8(2) . . n
Rh1 Rh1 C6X 170.82(17) 5_556 . n
C6 Rh1 C6X 11.07(19) . . n
C1 O1 Rh1 117.6(2) . . n
C2 O2 Rh1 117.7(2) . . n
C1 O3 Rh1 118.2(3) 5_556 . n
C2 O4 Rh1 116.6(2) 5_556 . n
O1 C1 O3 128.8(4) . 5_556 n
O1 C1 C3 115.5(4) . . n
O3 C1 C3 115.8(4) 5_556 . n
O4 C2 O2 130.2(4) 5_556 . n
O4 C2 C4 115.8(3) 5_556 . n
O2 C2 C4 114.0(3) . . n
F2 C3 F3 106.0(8) . . n
F2 C3 F1 107.6(7) . . n
F3 C3 F1 104.7(9) . . n
F2 C3 C1 115.8(5) . . n
F3 C3 C1 116.2(8) . . n
F1 C3 C1 105.8(6) . . n
F5 C4 F6 108.4(6) . . n
F5 C4 F4 108.6(6) . . n
F6 C4 F4 108.5(6) . . n
F5 C4 C2 111.4(4) . . n
F6 C4 C2 111.4(4) . . n
F4 C4 C2 108.5(4) . . n
C6 C5 C10 120.6(7) . . y
C6 C5 C11 121.0(8) . . y
C10 C5 C11 118.2(10) . . y
C5 C6 C7 113.8(7) . . y
C5 C6 Rh1 91.5(5) . . y
C7 C6 Rh1 91.5(5) . . y
C8 C7 C6 126.2(7) . . y
C9 C8 C7 118.4(7) . . y
C9 C8 C28 125.3(8) . . y
C7 C8 C28 116.2(8) . . y
C8 C9 C10 116.1(8) . . y
C9 C10 C5 124.7(9) . . y
C12 C11 C5 113.2(8) . . y
C13 C12 C11 115.6(8) . . y
C18 C13 C14 115.9(8) . . y
C18 C13 C12 125.4(10) . . y
C14 C13 C12 118.7(9) . . y
C15 C14 C13 120.2(9) . . y
C16 C15 C14 121.2(9) . . y
C17 C16 C15 117.6(9) . . y
C17 C16 C19 120.7(10) . . y
C15 C16 C19 121.6(10) . . y
C16 C17 C18 123.7(10) . . y
C13 C18 C17 121.3(10) . . y
C20 C19 C16 120.3(10) . . y
C19 C20 C21 120.5(9) . . y
C22 C21 C26 122.6(10) . . y
C22 C21 C20 114.8(10) . . y
C26 C21 C20 122.5(10) . . y
C23 C22 C21 116.7(9) . . y
C22 C23 C24 122.3(9) . . y
C25 C24 C23 118.8(9) . . y
C25 C24 C27 115.4(10) . . y
C23 C24 C27 125.8(10) . . y
C26 C25 C24 119.5(9) . . y
C25 C26 C21 119.9(9) . . y
C28 C27 C24 117.3(8) . . y
C27 C28 C8 123.6(8) . . y
C6X C5X C10X 115.7(7) . . n
C6X C5X C11X 118.2(8) . . n
C10X C5X C11X 126.0(9) . . n
C5X C6X C7X 126.5(7) . . n
C5X C6X Rh1 102.4(4) . . n
C7X C6X Rh1 81.5(5) . . n
C8X C7X C6X 116.5(8) . . n
C9X C8X C7X 116.3(7) . . n
C9X C8X C28X 120.8(10) . . n
C7X C8X C28X 122.8(10) . . n
C8X C9X C10X 126.8(8) . . n
C5X C10X C9X 118.0(8) . . n
C5X C11X C12X 113.9(7) . . n
C11X C12X C13X 115.3(7) . . n
C14X C13X C18X 117.2(8) . . n
C14X C13X C12X 126.1(9) . . n
C18X C13X C12X 116.7(8) . . n
C13X C14X C15X 122.7(10) . . n
C14X C15X C16X 121.4(9) . . n
C17X C16X C15X 117.3(8) . . n
C17X C16X C19X 124.5(9) . . n
C15X C16X C19X 118.2(9) . . n
C16X C17X C18X 121.5(8) . . n
C17X C18X C13X 119.6(8) . . n
C20X C19X C16X 123.5(8) . . n
C19X C20X C21X 116.4(9) . . n
C26X C21X C22X 111.0(9) . . n
C26X C21X C20X 121.2(9) . . n
C22X C21X C20X 127.7(10) . . n
C23X C22X C21X 125.7(10) . . n
C22X C23X C24X 121.4(9) . . n
C23X C24X C25X 115.4(9) . . n
C23X C24X C27X 119.7(10) . . n
C25X C24X C27X 124.9(11) . . n
C26X C25X C24X 124.0(9) . . n
C25X C26X C21X 122.5(9) . . n
C28X C27X C24X 121.6(10) . . n
C27X C28X C8X 121.5(11) . . n

loop_
_geom_bond_atom_site_label_1
_geom_bond_atom_site_label_2
_geom_bond_distance
_geom_bond_site_symmetry_2
_geom_bond_publ_flag
Rh1 O1 2.033(3) . y
Rh1 O4 2.034(2) . y
Rh1 O2 2.036(2) . y
Rh1 O3 2.037(3) . y
Rh1 Rh1 2.4239(5) 5_556 y
Rh1 C6 2.566(7) . y
Rh1 C6X 2.604(7) . n
O1 C1 1.252(5) . n
O2 C2 1.247(4) . n
O3 C1 1.256(5) 5_556 n
O4 C2 1.245(4) 5_556 n
C1 O3 1.256(5) 5_556 n
C1 C3 1.517(7) . n
C2 O4 1.245(4) 5_556 n
C2 C4 1.551(5) . n
C3 F2 1.275(8) . n
C3 F3 1.306(11) . n
C3 F1 1.419(10) . n
C4 F5 1.311(7) . n
C4 F6 1.349(7) . n
C4 F4 1.358(8) . n
C5 C6 1.376(11) . y
C5 C10 1.392(14) . y
C5 C11 1.552(12) . y
C6 C7 1.404(12) . y
C7 C8 1.392(12) . y
C8 C9 1.378(11) . y
C8 C28 1.523(11) . y
C9 C10 1.383(14) . y
C11 C12 1.535(13) . y
C12 C13 1.474(12) . y
C13 C18 1.387(14) . y
C13 C14 1.443(12) . y
C14 C15 1.429(14) . y
C15 C16 1.374(14) . y
C16 C17 1.358(15) . y
C16 C19 1.521(15) . y
C17 C18 1.392(16) . y
C19 C20 1.343(15) . y
C20 C21 1.548(13) . y
C21 C22 1.382(14) . y
C21 C26 1.384(15) . y
C22 C23 1.368(14) . y
C23 C24 1.416(14) . y
C24 C25 1.384(15) . y
C24 C27 1.551(13) . y
C25 C26 1.374(15) . y
C27 C28 1.375(13) . y
C5X C6X 1.381(11) . n
C5X C10X 1.386(13) . n
C5X C11X 1.496(10) . n
C6X C7X 1.425(12) . n
C7X C8X 1.400(13) . n
C8X C9X 1.371(12) . n
C8X C28X 1.501(14) . n
C9X C10X 1.402(14) . n
C11X C12X 1.515(11) . n
C12X C13X 1.545(11) . n
C13X C14X 1.341(14) . n
C13X C18X 1.429(12) . n
C14X C15X 1.351(15) . n
C15X C16X 1.397(13) . n
C16X C17X 1.361(13) . n
C16X C19X 1.511(12) . n
C17X C18X 1.386(13) . n
C19X C20X 1.405(13) . n
C20X C21X 1.485(14) . n
C21X C26X 1.404(13) . n
C21X C22X 1.471(15) . n
C22X C23X 1.345(15) . n
C23X C24X 1.383(14) . n
C24X C25X 1.397(15) . n
C24X C27X 1.465(13) . n
C25X C26X 1.388(14) . n
C27X C28X 1.327(15) . n
